data_7064354
loop_
_publ_author_name
'Rayasingh, Amlan Ranjan'
'Manivannan, Vadivelu'

_publ_section_title
;
 Synthesis, structure, and catalytic- and bio-activity of some metal
 complexes and a coordination polymer featuring imidazo[1,5-a]pyridine and
 chromen[4,3-b]pyrrole-4-one
;
_journal_issue 16
_journal_name_full 'New Journal of Chemistry'
_journal_page_first 6746
_journal_page_last 6760
_journal_paper_doi 10.1039/D6NJ00431H
_journal_volume 50
_journal_year 2026
_chemical_formula_moiety 'C32 H18 N4 O4 Pt, 2[CH4O]'
_chemical_formula_sum 'C34 H26 N4 O6 Pt'
_chemical_formula_weight 781.68
_space_group_crystal_system triclinic
_space_group_IT_number 2
_space_group_name_Hall '-P 1'
_space_group_name_H-M_alt 'P -1'
_atom_sites_solution_hydrogens geom
_audit_creation_date 2025-04-18
_audit_creation_method
;
Olex2 1.5
(compiled 2023.08.24 svn.re1ec1418 for OlexSys, GUI svn.r6817)
;
_audit_update_record
;
2025-05-24 deposited with the CCDC.	2026-03-24 downloaded from the CCDC.
;
_cell_angle_alpha 80.129(11)
_cell_angle_beta 82.246(11)
_cell_angle_gamma 75.657(11)
_cell_formula_units_Z 6
_cell_length_a 13.760(5)
_cell_length_b 14.324(5)
_cell_length_c 22.444(8)
_cell_measurement_reflns_used 9349
_cell_measurement_temperature 296.00
_cell_measurement_theta_max 26.30
_cell_measurement_theta_min 2.29
_cell_volume 4202(3)
_computing_cell_refinement 'SAINT V8.40B (?, 2016)'
_computing_data_reduction 'SAINT V8.40B (?, 2016)'
_computing_molecular_graphics 'Olex2 1.5 (Dolomanov et al., 2009)'
_computing_publication_material 'Olex2 1.5 (Dolomanov et al., 2009)'
_computing_structure_refinement 'SHELXL 2018/3 (Sheldrick, 2015)'
_computing_structure_solution 'SHELXT 2018/2 (Sheldrick, 2018)'
_diffrn_ambient_temperature 296.00
_diffrn_detector_area_resol_mean 7.9
_diffrn_measured_fraction_theta_full 0.990
_diffrn_measured_fraction_theta_max 0.979
_diffrn_measurement_device_type CMOS-PHOTONII-7
_diffrn_measurement_method '\w and \f scans'
_diffrn_radiation_monochromator graphite
_diffrn_radiation_type MoK\a
_diffrn_radiation_wavelength 0.71073
_diffrn_reflns_av_R_equivalents 0.0745
_diffrn_reflns_av_unetI/netI 0.0869
_diffrn_reflns_Laue_measured_fraction_full 0.990
_diffrn_reflns_Laue_measured_fraction_max 0.979
_diffrn_reflns_limit_h_max 17
_diffrn_reflns_limit_h_min -17
_diffrn_reflns_limit_k_max 17
_diffrn_reflns_limit_k_min -17
_diffrn_reflns_limit_l_max 27
_diffrn_reflns_limit_l_min -28
_diffrn_reflns_number 81649
_diffrn_reflns_point_group_measured_fraction_full 0.990
_diffrn_reflns_point_group_measured_fraction_max 0.979
_diffrn_reflns_theta_full 25.242
_diffrn_reflns_theta_max 26.386
_diffrn_reflns_theta_min 1.483
_diffrn_source 'X-ray Tube'
_diffrn_source_current 1.4
_diffrn_source_power 0.07
_diffrn_source_voltage 50.0
_diffrn_standards_number 0
_exptl_absorpt_coefficient_mu 5.066
_exptl_absorpt_correction_T_max 0.7454
_exptl_absorpt_correction_T_min 0.5496
_exptl_absorpt_correction_type multi-scan
_exptl_absorpt_process_details
;
SADABS-2016/2 (Bruker,2016/2) was used for absorption correction.
wR2(int) was 0.1134 before and 0.0658 after correction.
The Ratio of minimum to maximum transmission is 0.7373.
The \l/2 correction factor is Not present.
;
_exptl_crystal_colour 'metallic yellow'
_exptl_crystal_colour_lustre metallic
_exptl_crystal_colour_primary yellow
_exptl_crystal_density_diffrn 1.853
_exptl_crystal_description needle
_exptl_crystal_F_000 2304
_exptl_crystal_size_max 0.14
_exptl_crystal_size_mid 0.08
_exptl_crystal_size_min 0.04
_refine_diff_density_max 3.285
_refine_diff_density_min -1.159
_refine_diff_density_rms 0.177
_refine_ls_extinction_method none
_refine_ls_goodness_of_fit_ref 1.107
_refine_ls_hydrogen_treatment constr
_refine_ls_matrix_type full
_refine_ls_number_parameters 1108
_refine_ls_number_reflns 16862
_refine_ls_number_restraints 1986
_refine_ls_restrained_S_all 1.050
_refine_ls_R_factor_all 0.1325
_refine_ls_R_factor_gt 0.0727
_refine_ls_shift/su_max 0.001
_refine_ls_shift/su_mean 0.000
_refine_ls_structure_factor_coef Fsqd
_refine_ls_weighting_details 'w=1/[\s^2^(Fo^2^)+52.8378P] where P=(Fo^2^+2Fc^2^)/3'
_refine_ls_weighting_scheme calc
_refine_ls_wR_factor_gt 0.1073
_refine_ls_wR_factor_ref 0.1301
_reflns_Friedel_coverage 0.000
_reflns_number_gt 10515
_reflns_number_total 16862
_reflns_threshold_expression 'I > 2\s(I)'
_cod_data_source_file d6nj00431h2.cif
_cod_data_source_block 3c
_cod_depositor_comments 'Adding full bibliography for 7064343--7064354.cif.'
_cod_database_code 7064354
_shelx_shelxl_version_number 2018/3
_shelx_space_group_comment
;
The symmetry employed for this shelxl refinement is uniquely defined
by the following loop, which should always be used as a source of
symmetry information in preference to the above space-group names.
They are only intended as comments.
;
_shelx_estimated_absorpt_t_max 0.823
_shelx_estimated_absorpt_t_min 0.537
_olex2_refinement_description
;
1. Fixed Uiso
 At 1.2 times of:
  All C(H) groups
2. Uiso/Uaniso restraints and constraints
All non-hydrogen atoms have similar U: within 2A with sigma of 0.04 and sigma
for terminal atoms of 0.08 within 2A
3. Rigid body (RIGU) restrains
 All non-hydrogen atoms
 with sigma for 1-2 distances of 0.004 and sigma for 1-3 distances of 0.004
4.a Aromatic/amide H refined with riding coordinates:
 C47(H47), C4(H4), C3(H3), C2(H2), C1(H1), C7(H7), C23(H23), C20(H20),
 C19(H19), C18(H18), C17(H17), C11(H11), C12(H12), C13(H13), C14(H14), C30(H30),
  C29(H29), C28(H28), C27(H27), C66(H66), C49(H49), C50(H50), C51(H51),
 C38(H38), C48(H48), C33(H33), C34(H34), C35(H35), C52(H52), C58(H58), C59(H59),
  C60(H60), C61(H61), C62(H62), C63(H63), C64(H64), C65(H65), C68(H68),
 C69(H69), C70(H70), C71(H71), C81(H81), C83(H83), C84(H84), C85(H85), C86(H86),
  C89(H89), C90(H90), C91(H91), C95(H95), C96(H96), C97(H97), C98(H98), C57(H57)
;
_smtbx_masks_special_details
;
A solvent mask was calculated and 214 electrons were 
found in a volume of 746\%A^3^ in 1 void per unit cell. 
This is consistent with the presence of 
2[CH4O] per Formula Unit 
which account for 216 electrons 
per unit cell.
;
_smtbx_masks_void_probe_radius 1.2
_smtbx_masks_void_truncation_radius 1.2
_olex2_submission_special_instructions 'No special instructions were received'

loop_
_space_group_symop_operation_xyz
'x, y, z'
'-x, -y, -z'

loop_
_atom_site_label
_atom_site_type_symbol
_atom_site_fract_x
_atom_site_fract_y
_atom_site_fract_z
_atom_site_U_iso_or_equiv
_atom_site_adp_type
_atom_site_occupancy
_atom_site_site_symmetry_order
_atom_site_calc_flag
_atom_site_refinement_flags_posn
_atom_site_refinement_flags_adp
_atom_site_refinement_flags_occupancy
_atom_site_disorder_assembly
_atom_site_disorder_group
Pt1 Pt 0.25791(3) 0.78806(3) 0.22032(2) 0.03920(12) Uani 1 1 d . U . . .
Pt2 Pt 0.35460(3) 0.07943(3) 0.27342(2) 0.04393(13) Uani 1 1 d . U . . .
Pt3 Pt 0.20448(4) 0.46020(3) 0.28943(2) 0.04987(14) Uani 1 1 d . U . . .
N3 N 0.1078(6) 0.7910(6) 0.2380(4) 0.047(2) Uani 1 1 d . U . . .
N4 N 0.2523(6) 0.7186(6) 0.3052(4) 0.0345(18) Uani 1 1 d . U . . .
N2 N 0.4036(6) 0.7957(6) 0.2035(4) 0.042(2) Uani 1 1 d . U . . .
N1 N 0.2647(7) 0.8445(6) 0.1307(4) 0.044(2) Uani 1 1 d . U . . .
O3 O 0.4108(6) 0.5892(6) 0.4518(4) 0.059(2) Uani 1 1 d . U . . .
O4 O 0.2697(7) 0.6205(7) 0.5118(4) 0.085(3) Uani 1 1 d . U . . .
O2 O 0.7510(7) 0.7377(8) 0.1770(5) 0.101(3) Uani 1 1 d . U . . .
N21 N 0.3854(7) 0.0521(6) 0.1852(4) 0.050(2) Uani 1 1 d . U . . .
N16 N 0.3169(6) 0.1259(6) 0.3543(4) 0.045(2) Uani 1 1 d . U . . .
N23 N 0.2222(6) 0.0637(6) 0.2554(4) 0.044(2) Uani 1 1 d . U . . .
O19 O -0.1108(8) 0.0905(10) 0.2289(6) 0.123(4) Uani 1 1 d . U . . .
N25 N 0.1368(7) 0.5370(6) 0.2173(4) 0.050(2) Uani 1 1 d . U . . .
C10 C 0.4171(8) 0.6110(7) 0.3413(5) 0.042(2) Uani 1 1 d . U . . .
O1 O 0.6771(6) 0.7610(7) 0.2687(5) 0.076(2) Uani 1 1 d . U . . .
O6 O -0.0642(6) 0.0353(7) 0.3212(5) 0.080(3) Uani 1 1 d . U . . .
N5 N 0.4931(6) 0.0760(7) 0.2982(5) 0.055(2) Uani 1 1 d . U . . .
O5 O 0.0948(7) 0.2413(6) 0.4816(4) 0.069(2) Uani 1 1 d . U . . .
N6 N 0.3212(7) 0.3745(6) 0.2471(4) 0.047(2) Uani 1 1 d . U . . .
O7 O 0.4533(8) 0.2920(7) 0.0833(4) 0.078(3) Uani 1 1 d . U . . .
N8 N 0.2896(8) 0.3974(6) 0.3606(4) 0.053(2) Uani 1 1 d . U . . .
C47 C 0.4916(9) 0.3118(8) 0.2418(5) 0.053(3) Uani 1 1 d . U . . .
H47 H 0.558059 0.291954 0.251325 0.064 Uiso 1 1 calc R U . . .
O10 O 0.5990(8) 0.2478(8) 0.1207(5) 0.104(4) Uani 1 1 d . U . . .
O11 O 0.1674(9) 0.6295(8) 0.0337(5) 0.093(3) Uani 1 1 d . U . . .
C5 C 0.0757(8) 0.7817(8) 0.2991(5) 0.050(3) Uani 1 1 d . U . . .
C4 C -0.0270(8) 0.7987(9) 0.3187(6) 0.061(3) Uani 1 1 d . U . . .
H4 H -0.048224 0.793216 0.359990 0.073 Uiso 1 1 calc R U . . .
C3 C -0.0951(10) 0.8231(10) 0.2779(7) 0.076(4) Uani 1 1 d . U . . .
H3 H -0.163511 0.838472 0.290799 0.091 Uiso 1 1 calc R U . . .
C2 C -0.0637(9) 0.8252(10) 0.2169(7) 0.074(4) Uani 1 1 d . U . . .
H2 H -0.110381 0.837999 0.188485 0.089 Uiso 1 1 calc R U . . .
C1 C 0.0375(9) 0.8081(8) 0.1988(6) 0.057(3) Uani 1 1 d . U . . .
H1 H 0.058551 0.808466 0.157656 0.069 Uiso 1 1 calc R U . . .
C9 C 0.3139(8) 0.6635(6) 0.3477(5) 0.035(2) Uani 1 1 d . U . . .
C8 C 0.2604(9) 0.6643(8) 0.4057(5) 0.048(2) Uani 1 1 d . U . . .
C7 C 0.1590(8) 0.7117(8) 0.3975(5) 0.047(2) Uani 1 1 d . U . . .
H7 H 0.105036 0.720188 0.427404 0.056 Uiso 1 1 calc R U . . .
C6 C 0.1567(8) 0.7426(7) 0.3364(5) 0.041(2) Uani 1 1 d . U . . .
C32 C 0.4854(7) 0.7902(7) 0.2322(5) 0.041(2) Uani 1 1 d . U . . .
C24 C 0.5726(8) 0.7746(8) 0.1904(6) 0.055(3) Uani 1 1 d . U . . .
C23 C 0.5408(9) 0.7740(9) 0.1330(6) 0.061(3) Uani 1 1 d . U . . .
H23 H 0.580943 0.764111 0.096823 0.073 Uiso 1 1 calc R U . . .
C22 C 0.4388(8) 0.7909(7) 0.1425(5) 0.045(2) Uani 1 1 d . U . . .
C21 C 0.3606(9) 0.8189(8) 0.1026(5) 0.045(2) Uani 1 1 d . U . . .
C20 C 0.3767(11) 0.8279(9) 0.0394(5) 0.064(3) Uani 1 1 d . U . . .
H20 H 0.440708 0.804551 0.020745 0.077 Uiso 1 1 calc R U . . .
C19 C 0.2986(12) 0.8710(10) 0.0047(6) 0.079(4) Uani 1 1 d . U . . .
H19 H 0.308799 0.876122 -0.037414 0.095 Uiso 1 1 calc R U . . .
C18 C 0.2036(12) 0.9069(11) 0.0333(6) 0.078(4) Uani 1 1 d . U . . .
H18 H 0.150127 0.940386 0.010941 0.093 Uiso 1 1 calc R U . . .
C17 C 0.1916(9) 0.8913(8) 0.0959(6) 0.058(3) Uani 1 1 d . U . . .
H17 H 0.128116 0.914926 0.115078 0.070 Uiso 1 1 calc R U . . .
C15 C 0.4632(9) 0.5769(8) 0.3942(5) 0.050(3) Uani 1 1 d . U . . .
C16 C 0.3080(10) 0.6235(8) 0.4595(6) 0.053(3) Uani 1 1 d . U . . .
C11 C 0.4732(8) 0.5868(7) 0.2875(5) 0.043(2) Uani 1 1 d . U . . .
H11 H 0.443210 0.605273 0.251191 0.051 Uiso 1 1 calc R U . . .
C12 C 0.5731(9) 0.5354(8) 0.2869(6) 0.056(3) Uani 1 1 d . U . . .
H12 H 0.610219 0.519484 0.250789 0.067 Uiso 1 1 calc R U . . .
C13 C 0.6160(9) 0.5083(9) 0.3414(6) 0.064(3) Uani 1 1 d . U . . .
H13 H 0.683583 0.475939 0.341231 0.077 Uiso 1 1 calc R U . . .
C14 C 0.5628(9) 0.5274(8) 0.3952(6) 0.060(3) Uani 1 1 d . U . . .
H14 H 0.592496 0.507751 0.431551 0.072 Uiso 1 1 calc R U . . .
C31 C 0.4943(8) 0.8029(8) 0.2931(5) 0.049(3) Uani 1 1 d . U . . .
C26 C 0.5942(9) 0.7859(8) 0.3082(6) 0.057(3) Uani 1 1 d . U . . .
C25 C 0.6709(9) 0.7577(10) 0.2088(7) 0.069(3) Uani 1 1 d . U . . .
C30 C 0.4167(8) 0.8324(7) 0.3361(5) 0.047(3) Uani 1 1 d . U . . .
H30 H 0.350853 0.848952 0.325496 0.057 Uiso 1 1 calc R U . . .
C29 C 0.4335(10) 0.8384(8) 0.3946(6) 0.061(3) Uani 1 1 d . U . . .
H29 H 0.379725 0.856527 0.423328 0.073 Uiso 1 1 calc R U . . .
C28 C 0.5320(11) 0.8169(9) 0.4096(7) 0.070(3) Uani 1 1 d . U . . .
H28 H 0.543965 0.818174 0.449192 0.084 Uiso 1 1 calc R U . . .
C27 C 0.6122(11) 0.7938(9) 0.3668(7) 0.072(3) Uani 1 1 d . U . . .
H27 H 0.677826 0.783454 0.376759 0.087 Uiso 1 1 calc R U . . .
C66 C 0.4755(10) 0.0249(9) 0.1520(6) 0.070(3) Uani 1 1 d . U . . .
H66 H 0.533622 0.001906 0.172007 0.084 Uiso 1 1 calc R U . . .
C49 C 0.4829(13) 0.0302(11) 0.0906(7) 0.088(4) Uani 1 1 d . U . . .
H49 H 0.545332 0.010387 0.069180 0.106 Uiso 1 1 calc R U . . .
C50 C 0.3996(14) 0.0643(11) 0.0607(7) 0.090(4) Uani 1 1 d . U . . .
H50 H 0.405322 0.071827 0.018446 0.109 Uiso 1 1 calc R U . . .
C51 C 0.3068(12) 0.0878(9) 0.0922(6) 0.069(3) Uani 1 1 d . U . . .
H51 H 0.248659 0.107871 0.072113 0.082 Uiso 1 1 calc R U . . .
C36 C 0.3017(10) 0.0809(9) 0.1548(5) 0.055(3) Uani 1 1 d . U . . .
C37 C 0.3960(9) 0.0964(7) 0.3911(6) 0.047(2) Uani 1 1 d . U . . .
C38 C 0.3635(10) 0.1131(9) 0.4494(6) 0.062(3) Uani 1 1 d . U . . .
H38 H 0.401599 0.097168 0.482470 0.074 Uiso 1 1 calc R U . . .
C39 C 0.2614(10) 0.1589(8) 0.4493(6) 0.054(3) Uani 1 1 d . U . . .
C40 C 0.2348(8) 0.1686(8) 0.3890(5) 0.046(2) Uani 1 1 d . U . . .
C41 C 0.2088(9) 0.0864(8) 0.1937(5) 0.048(2) Uani 1 1 d . U . . .
C42 C 0.1321(8) 0.0488(8) 0.2848(5) 0.045(2) Uani 1 1 d . U . . .
C43 C 0.0593(9) 0.0687(9) 0.2418(6) 0.057(3) Uani 1 1 d . U . . .
C44 C -0.0418(10) 0.0672(11) 0.2612(8) 0.076(4) Uani 1 1 d . U . . .
C45 C 0.0077(9) 0.0033(8) 0.3616(6) 0.057(3) Uani 1 1 d . U . . .
C46 C 0.1101(8) 0.0098(8) 0.3467(6) 0.053(3) Uani 1 1 d . U . . .
C48 C 0.1091(9) 0.0937(9) 0.1852(6) 0.059(3) Uani 1 1 d . U . . .
H48 H 0.080643 0.111884 0.148477 0.071 Uiso 1 1 calc R U . . .
C33 C 0.5824(9) 0.0700(10) 0.2647(8) 0.078(4) Uani 1 1 d . U . . .
H33 H 0.582399 0.079415 0.222677 0.094 Uiso 1 1 calc R U . . .
C34 C 0.6733(10) 0.0510(12) 0.2879(9) 0.096(5) Uani 1 1 d . U . . .
H34 H 0.732889 0.045803 0.262347 0.115 Uiso 1 1 calc R U . . .
C35 C 0.6747(11) 0.0399(12) 0.3491(9) 0.101(5) Uani 1 1 d . U . . .
H35 H 0.735621 0.023412 0.366332 0.121 Uiso 1 1 calc R U . . .
C52 C 0.5846(10) 0.0535(10) 0.3855(8) 0.087(4) Uani 1 1 d . U . . .
H52 H 0.584276 0.052280 0.427056 0.104 Uiso 1 1 calc R U . . .
C53 C 0.4943(9) 0.0691(9) 0.3601(7) 0.060(3) Uani 1 1 d . U . . .
C54 C 0.1898(12) 0.1961(10) 0.4963(7) 0.067(3) Uani 1 1 d . U . . .
C55 C 0.0692(10) 0.2564(9) 0.4220(6) 0.058(3) Uani 1 1 d . U . . .
C56 C 0.1371(8) 0.2247(7) 0.3741(5) 0.044(2) Uani 1 1 d . U . . .
O57 O 0.2027(8) 0.1916(8) 0.5501(4) 0.094(3) Uani 1 1 d . U . . .
C58 C -0.0234(11) -0.0416(10) 0.4182(7) 0.073(4) Uani 1 1 d . U . . .
H58 H -0.090216 -0.046084 0.427417 0.087 Uiso 1 1 calc R U . . .
C59 C 0.0440(11) -0.0792(10) 0.4602(6) 0.072(3) Uani 1 1 d . U . . .
H59 H 0.023186 -0.109883 0.497991 0.086 Uiso 1 1 calc R U . . .
C60 C 0.1443(10) -0.0720(8) 0.4468(6) 0.061(3) Uani 1 1 d . U . . .
H60 H 0.189796 -0.096707 0.475864 0.073 Uiso 1 1 calc R U . . .
C61 C 0.1753(9) -0.0283(8) 0.3907(5) 0.048(3) Uani 1 1 d . U . . .
H61 H 0.242317 -0.024409 0.382122 0.057 Uiso 1 1 calc R U . . .
C62 C -0.0275(10) 0.3054(9) 0.4130(7) 0.070(3) Uani 1 1 d . U . . .
H62 H -0.072565 0.324394 0.445916 0.084 Uiso 1 1 calc R U . . .
C63 C -0.0584(10) 0.3267(10) 0.3560(7) 0.073(4) Uani 1 1 d . U . . .
H63 H -0.125243 0.357424 0.350611 0.087 Uiso 1 1 calc R U . . .
C64 C 0.0080(9) 0.3032(9) 0.3062(6) 0.065(3) Uani 1 1 d . U . . .
H64 H -0.012310 0.321709 0.267206 0.078 Uiso 1 1 calc R U . . .
C65 C 0.1051(8) 0.2518(7) 0.3152(5) 0.047(2) Uani 1 1 d . U . . .
H65 H 0.150147 0.234772 0.281899 0.056 Uiso 1 1 calc R U . . .
N66 N 0.0673(8) 0.5313(7) 0.3291(5) 0.063(2) Uani 1 1 d . U . . .
C67 C -0.0053(10) 0.5563(9) 0.2900(7) 0.064(3) Uani 1 1 d . U . . .
C68 C -0.1069(11) 0.5832(10) 0.3110(8) 0.083(4) Uani 1 1 d . U . . .
H68 H -0.156201 0.596908 0.284175 0.100 Uiso 1 1 calc R U . . .
C69 C -0.1336(13) 0.5893(12) 0.3714(9) 0.101(5) Uani 1 1 d . U . . .
H69 H -0.201117 0.605157 0.386306 0.121 Uiso 1 1 calc R U . . .
C70 C -0.0593(13) 0.5718(11) 0.4094(8) 0.097(5) Uani 1 1 d . U . . .
H70 H -0.076202 0.579324 0.450133 0.116 Uiso 1 1 calc R U . . .
C71 C 0.0403(11) 0.5430(9) 0.3877(7) 0.072(3) Uani 1 1 d . U . . .
H71 H 0.089967 0.531331 0.414067 0.087 Uiso 1 1 calc R U . . .
C72 C 0.3506(9) 0.3428(8) 0.1922(5) 0.051(3) Uani 1 1 d . U . . .
C73 C 0.2919(10) 0.3416(8) 0.1441(6) 0.055(3) Uani 1 1 d . U . . .
C74 C 0.3496(11) 0.3188(9) 0.0885(6) 0.065(3) Uani 1 1 d . U . . .
C75 C 0.5092(11) 0.2790(10) 0.1316(7) 0.069(3) Uani 1 1 d . U . . .
C76 C 0.4545(9) 0.3072(7) 0.1878(6) 0.051(2) Uani 1 1 d . U . . .
C78 C 0.0335(9) 0.5592(9) 0.2284(6) 0.059(3) Uani 1 1 d . U . . .
C79 C 0.1618(10) 0.5680(8) 0.1578(6) 0.054(3) Uani 1 1 d . U . . .
C80 C 0.0720(11) 0.6028(9) 0.1291(7) 0.068(3) Uani 1 1 d . U . . .
C81 C -0.0085(11) 0.5981(10) 0.1741(7) 0.076(3) Uani 1 1 d . U . . .
H81 H -0.076808 0.617310 0.168713 0.091 Uiso 1 1 calc R U . . .
C82 C 0.3879(10) 0.3627(8) 0.3412(6) 0.052(3) Uani 1 1 d . U . . .
C83 C 0.4636(11) 0.3362(9) 0.3817(6) 0.064(3) Uani 1 1 d . U . . .
H83 H 0.530777 0.314300 0.367456 0.077 Uiso 1 1 calc R U . . .
C84 C 0.4374(12) 0.3428(10) 0.4417(6) 0.077(4) Uani 1 1 d . U . . .
H84 H 0.486222 0.326961 0.468928 0.092 Uiso 1 1 calc R U . . .
C85 C 0.3367(13) 0.3737(10) 0.4613(7) 0.080(4) Uani 1 1 d . U . . .
H85 H 0.316703 0.378801 0.502081 0.096 Uiso 1 1 calc R U . . .
C86 C 0.2676(12) 0.3965(10) 0.4206(6) 0.074(4) Uani 1 1 d . U . . .
H86 H 0.199936 0.412615 0.435350 0.089 Uiso 1 1 calc R U . . .
C87 C 0.4077(9) 0.3523(8) 0.2780(5) 0.047(2) Uani 1 1 d . U . . .
C89 C 0.1882(10) 0.3561(8) 0.1468(6) 0.062(3) Uani 1 1 d . U . . .
H89 H 0.149585 0.367055 0.183365 0.075 Uiso 1 1 calc R U . . .
C90 C 0.1401(13) 0.3548(10) 0.0960(7) 0.085(4) Uani 1 1 d . U . . .
H90 H 0.070488 0.363518 0.098494 0.102 Uiso 1 1 calc R U . . .
C91 C 0.3016(13) 0.3225(11) 0.0388(7) 0.090(4) Uani 1 1 d . U . . .
H91 H 0.338992 0.312754 0.001753 0.108 Uiso 1 1 calc R U . . .
C92 C 0.2564(10) 0.5733(8) 0.1249(6) 0.056(3) Uani 1 1 d . U . . .
C93 C 0.2569(12) 0.6016(10) 0.0611(6) 0.072(3) Uani 1 1 d . U . . .
C94 C 0.0738(14) 0.6352(12) 0.0658(8) 0.087(4) Uani 1 1 d . U . . .
C95 C 0.3496(10) 0.5548(8) 0.1478(6) 0.063(3) Uani 1 1 d . U . . .
H95 H 0.352996 0.539077 0.189500 0.075 Uiso 1 1 calc R U . . .
C96 C 0.4374(11) 0.5591(9) 0.1103(7) 0.073(3) Uani 1 1 d . U . . .
H96 H 0.498700 0.545842 0.126673 0.088 Uiso 1 1 calc R U . . .
C97 C 0.4331(13) 0.5832(10) 0.0481(7) 0.083(4) Uani 1 1 d . U . . .
H97 H 0.492311 0.583105 0.022621 0.100 Uiso 1 1 calc R U . . .
C98 C 0.3438(13) 0.6070(11) 0.0240(7) 0.086(4) Uani 1 1 d . U . . .
H98 H 0.341178 0.627016 -0.017579 0.104 Uiso 1 1 calc R U . . .
O99 O 0.0026(10) 0.6634(10) 0.0357(6) 0.134(5) Uani 1 1 d . U . . .
C57 C 0.1980(14) 0.3405(12) 0.0428(8) 0.095(5) Uani 1 1 d . U . . .
H57 H 0.166768 0.343019 0.008077 0.114 Uiso 1 1 calc R U . . .

loop_
_atom_site_aniso_label
_atom_site_aniso_U_11
_atom_site_aniso_U_22
_atom_site_aniso_U_33
_atom_site_aniso_U_23
_atom_site_aniso_U_13
_atom_site_aniso_U_12
Pt1 0.0341(2) 0.0393(3) 0.0456(3) -0.0037(2) -0.01403(19) -0.00716(19)
Pt2 0.0352(2) 0.0390(3) 0.0566(3) -0.0052(2) 0.0000(2) -0.01004(19)
Pt3 0.0518(3) 0.0417(3) 0.0579(3) -0.0091(2) -0.0022(2) -0.0145(2)
N3 0.035(4) 0.046(5) 0.061(5) -0.002(5) -0.023(4) -0.008(4)
N4 0.037(4) 0.033(5) 0.042(4) -0.008(4) -0.015(3) -0.015(3)
N2 0.035(4) 0.044(5) 0.050(4) -0.003(4) -0.013(3) -0.011(4)
N1 0.048(4) 0.041(5) 0.042(5) -0.001(4) -0.016(3) -0.009(4)
O3 0.064(4) 0.061(5) 0.050(4) 0.006(4) -0.022(4) -0.010(4)
O4 0.085(7) 0.105(8) 0.048(5) 0.001(5) -0.003(4) 0.003(6)
O2 0.036(5) 0.130(9) 0.131(8) -0.015(7) 0.005(5) -0.015(5)
N21 0.053(5) 0.037(5) 0.057(5) -0.005(4) 0.010(4) -0.015(4)
N16 0.037(4) 0.040(5) 0.061(5) -0.004(4) -0.007(3) -0.017(4)
N23 0.032(4) 0.045(5) 0.051(4) -0.008(4) -0.002(3) -0.005(4)
O19 0.066(6) 0.165(11) 0.139(9) 0.037(9) -0.042(6) -0.050(7)
N25 0.055(5) 0.043(5) 0.054(5) -0.017(4) -0.007(4) -0.007(4)
C10 0.044(5) 0.030(5) 0.051(5) -0.001(5) -0.013(4) -0.005(4)
O1 0.038(4) 0.081(6) 0.107(6) 0.000(6) -0.027(4) -0.011(4)
O6 0.044(5) 0.092(7) 0.102(6) 0.005(6) -0.004(4) -0.030(5)
N5 0.032(4) 0.044(5) 0.086(6) 0.003(5) -0.003(4) -0.010(4)
O5 0.079(5) 0.075(6) 0.056(5) -0.021(5) 0.018(4) -0.030(5)
N6 0.050(5) 0.043(5) 0.052(5) -0.001(4) -0.004(4) -0.021(4)
O7 0.090(5) 0.072(6) 0.062(5) -0.014(5) 0.001(4) -0.003(5)
N8 0.074(5) 0.033(5) 0.057(5) -0.004(4) -0.006(4) -0.021(4)
C47 0.050(6) 0.048(7) 0.065(6) -0.010(6) -0.008(4) -0.014(5)
O10 0.076(6) 0.120(9) 0.097(8) -0.021(7) 0.011(5) 0.008(6)
O11 0.113(6) 0.088(7) 0.076(6) 0.009(6) -0.025(5) -0.022(7)
C5 0.040(5) 0.055(7) 0.056(5) -0.001(6) -0.015(4) -0.010(5)
C4 0.039(5) 0.060(8) 0.089(8) -0.012(7) -0.006(5) -0.019(6)
C3 0.045(6) 0.073(9) 0.114(8) -0.011(8) -0.022(6) -0.016(7)
C2 0.045(6) 0.082(9) 0.104(8) -0.003(8) -0.040(6) -0.021(6)
C1 0.050(6) 0.053(7) 0.071(7) 0.008(6) -0.034(5) -0.014(6)
C9 0.044(4) 0.014(5) 0.052(5) -0.001(4) -0.015(4) -0.015(4)
C8 0.052(5) 0.043(6) 0.050(5) -0.002(5) -0.013(4) -0.010(5)
C7 0.048(5) 0.043(6) 0.053(5) -0.010(5) -0.009(4) -0.013(5)
C6 0.039(4) 0.034(6) 0.054(5) -0.004(5) -0.012(4) -0.012(4)
C32 0.033(4) 0.027(5) 0.063(5) 0.000(5) -0.017(4) -0.007(4)
C24 0.035(4) 0.051(7) 0.076(6) -0.003(6) -0.006(4) -0.007(5)
C23 0.051(5) 0.058(8) 0.064(6) -0.003(6) 0.003(5) -0.005(6)
C22 0.049(5) 0.030(6) 0.051(5) -0.001(5) -0.004(4) -0.002(5)
C21 0.056(5) 0.038(6) 0.044(5) -0.006(5) -0.007(4) -0.016(5)
C20 0.084(8) 0.059(8) 0.043(5) 0.002(6) -0.003(5) -0.013(7)
C19 0.106(9) 0.081(10) 0.052(7) 0.001(7) -0.025(6) -0.023(8)
C18 0.089(8) 0.084(10) 0.062(6) 0.008(7) -0.035(6) -0.021(8)
C17 0.059(6) 0.052(7) 0.065(6) 0.006(6) -0.028(5) -0.013(6)
C15 0.050(5) 0.044(6) 0.055(5) 0.008(5) -0.017(4) -0.014(5)
C16 0.061(5) 0.048(7) 0.050(5) -0.001(5) -0.010(4) -0.014(5)
C11 0.046(5) 0.031(6) 0.053(6) -0.006(5) -0.012(4) -0.008(4)
C12 0.047(6) 0.047(7) 0.067(7) -0.015(6) -0.001(5) 0.002(5)
C13 0.043(6) 0.052(7) 0.086(7) 0.003(7) -0.014(5) 0.005(6)
C14 0.057(6) 0.050(7) 0.068(7) 0.010(6) -0.023(5) -0.007(5)
C31 0.037(5) 0.045(6) 0.063(5) -0.001(5) -0.022(4) -0.003(5)
C26 0.042(5) 0.042(6) 0.089(7) 0.006(6) -0.032(4) -0.012(5)
C25 0.034(5) 0.072(8) 0.095(7) 0.010(7) -0.009(5) -0.016(6)
C30 0.044(5) 0.035(6) 0.065(6) -0.008(5) -0.024(4) -0.004(5)
C29 0.086(7) 0.036(6) 0.063(6) -0.001(6) -0.035(6) -0.010(6)
C28 0.095(8) 0.046(7) 0.081(8) -0.001(7) -0.048(6) -0.022(7)
C27 0.067(7) 0.056(8) 0.099(8) 0.005(7) -0.050(5) -0.013(7)
C66 0.068(7) 0.058(8) 0.078(7) -0.020(7) 0.031(6) -0.017(6)
C49 0.109(9) 0.072(10) 0.079(8) -0.029(8) 0.041(7) -0.026(9)
C50 0.130(10) 0.074(10) 0.068(9) -0.023(8) 0.028(6) -0.035(9)
C51 0.110(9) 0.056(8) 0.045(5) -0.013(6) 0.001(5) -0.029(7)
C36 0.068(5) 0.052(7) 0.042(5) -0.004(5) 0.001(4) -0.014(6)
C37 0.053(5) 0.023(5) 0.073(6) -0.002(5) -0.018(4) -0.019(4)
C38 0.067(6) 0.060(8) 0.064(6) 0.002(6) -0.022(5) -0.024(6)
C39 0.066(6) 0.048(7) 0.057(5) -0.009(5) -0.006(4) -0.026(5)
C40 0.049(5) 0.037(6) 0.057(5) -0.005(5) -0.002(4) -0.023(4)
C41 0.058(5) 0.037(6) 0.050(5) 0.001(5) -0.008(4) -0.017(5)
C42 0.037(5) 0.039(6) 0.061(5) -0.018(5) 0.002(4) -0.010(5)
C43 0.044(5) 0.053(7) 0.067(6) -0.004(6) -0.003(4) -0.006(5)
C44 0.042(5) 0.081(9) 0.100(8) 0.005(8) -0.011(5) -0.017(6)
C45 0.045(5) 0.045(7) 0.082(7) -0.006(6) 0.004(4) -0.020(5)
C46 0.039(5) 0.048(7) 0.069(6) -0.008(5) 0.006(4) -0.012(5)
C48 0.059(6) 0.063(8) 0.061(6) -0.016(6) -0.013(5) -0.018(6)
C33 0.037(5) 0.072(9) 0.119(9) -0.009(8) 0.003(5) -0.009(6)
C34 0.037(6) 0.089(10) 0.154(11) -0.004(11) -0.009(7) -0.011(7)
C35 0.045(6) 0.099(11) 0.159(11) 0.005(11) -0.035(8) -0.019(8)
C52 0.059(6) 0.081(10) 0.125(10) 0.000(9) -0.037(6) -0.018(7)
C53 0.044(5) 0.046(7) 0.090(6) 0.006(6) -0.019(5) -0.014(5)
C54 0.087(7) 0.063(8) 0.062(6) -0.018(6) 0.004(5) -0.036(6)
C55 0.060(6) 0.054(7) 0.062(5) -0.010(6) 0.011(4) -0.025(5)
C56 0.050(5) 0.032(6) 0.057(5) -0.013(5) -0.002(4) -0.017(4)
O57 0.112(8) 0.131(9) 0.059(5) -0.028(6) 0.003(5) -0.058(7)
C58 0.066(7) 0.064(9) 0.088(8) -0.002(7) 0.017(5) -0.031(7)
C59 0.081(7) 0.063(8) 0.066(8) -0.004(7) 0.019(6) -0.026(7)
C60 0.073(7) 0.048(7) 0.060(6) -0.016(5) 0.015(6) -0.017(6)
C61 0.046(6) 0.038(6) 0.062(6) -0.011(5) 0.005(4) -0.017(5)
C62 0.060(6) 0.059(8) 0.086(7) -0.019(7) 0.017(6) -0.011(6)
C63 0.043(7) 0.066(9) 0.102(8) -0.013(8) 0.002(5) -0.003(6)
C64 0.055(6) 0.049(7) 0.081(8) 0.003(6) -0.006(5) -0.003(5)
C65 0.048(5) 0.033(6) 0.062(6) -0.008(5) -0.001(5) -0.015(5)
N66 0.071(6) 0.044(6) 0.077(6) -0.018(5) 0.003(5) -0.018(5)
C67 0.058(6) 0.047(7) 0.086(6) -0.019(6) 0.004(5) -0.010(6)
C68 0.061(6) 0.060(8) 0.118(9) -0.009(9) 0.011(6) -0.008(7)
C69 0.072(8) 0.088(11) 0.124(10) -0.012(10) 0.029(7) -0.006(9)
C70 0.092(9) 0.081(10) 0.108(10) -0.025(9) 0.026(7) -0.016(9)
C71 0.080(7) 0.059(8) 0.083(7) -0.020(7) 0.012(6) -0.029(7)
C72 0.058(5) 0.044(6) 0.052(5) -0.006(5) -0.007(4) -0.015(5)
C73 0.075(6) 0.034(6) 0.056(6) -0.002(5) -0.015(5) -0.015(6)
C74 0.091(6) 0.044(7) 0.057(6) -0.005(6) -0.011(5) -0.011(6)
C75 0.073(6) 0.056(8) 0.068(6) -0.008(6) 0.001(5) -0.004(6)
C76 0.063(5) 0.026(6) 0.063(6) -0.004(5) -0.010(4) -0.005(5)
C78 0.055(5) 0.043(7) 0.081(6) -0.011(6) -0.011(5) -0.009(5)
C79 0.069(5) 0.045(7) 0.052(5) -0.015(5) -0.016(4) -0.011(5)
C80 0.076(6) 0.050(7) 0.076(6) -0.009(6) -0.025(5) 0.000(6)
C81 0.062(6) 0.069(9) 0.093(7) -0.017(7) -0.022(5) 0.003(7)
C82 0.073(6) 0.032(6) 0.056(5) 0.000(5) -0.015(4) -0.020(5)
C83 0.082(7) 0.052(7) 0.061(6) 0.014(6) -0.023(5) -0.029(6)
C84 0.109(8) 0.065(9) 0.061(6) 0.010(7) -0.029(7) -0.030(8)
C85 0.115(9) 0.072(9) 0.059(8) -0.007(7) -0.016(6) -0.028(8)
C86 0.092(9) 0.064(8) 0.058(6) 0.000(7) -0.007(6) -0.011(7)
C87 0.050(5) 0.040(6) 0.052(5) 0.003(5) -0.006(4) -0.020(5)
C89 0.076(6) 0.046(7) 0.073(7) -0.003(6) -0.019(6) -0.027(6)
C90 0.101(9) 0.071(9) 0.094(9) -0.017(8) -0.043(7) -0.017(8)
C91 0.121(9) 0.078(10) 0.069(8) -0.016(8) -0.027(7) -0.007(9)
C92 0.081(6) 0.031(6) 0.057(6) -0.010(5) -0.005(5) -0.011(6)
C93 0.097(7) 0.061(8) 0.059(6) -0.001(6) -0.006(5) -0.023(7)
C94 0.096(7) 0.081(10) 0.082(7) 0.002(8) -0.037(6) -0.009(8)
C95 0.080(6) 0.044(7) 0.066(7) -0.005(6) -0.005(5) -0.023(6)
C96 0.088(8) 0.048(7) 0.084(8) -0.009(7) 0.009(6) -0.025(7)
C97 0.102(8) 0.063(9) 0.082(8) -0.013(8) 0.018(7) -0.027(8)
C98 0.111(8) 0.079(10) 0.066(8) -0.007(8) 0.012(6) -0.028(9)
O99 0.124(8) 0.154(12) 0.117(9) 0.013(9) -0.070(8) -0.010(9)
C57 0.122(9) 0.091(11) 0.088(9) -0.031(9) -0.048(8) -0.021(10)

loop_
_atom_type_symbol
_atom_type_description
_atom_type_scat_dispersion_real
_atom_type_scat_dispersion_imag
_atom_type_scat_source
C C 0.0033 0.0016 'International Tables Vol C Tables 4.2.6.8 and 6.1.1.4'
H H 0.0000 0.0000 'International Tables Vol C Tables 4.2.6.8 and 6.1.1.4'
N N 0.0061 0.0033 'International Tables Vol C Tables 4.2.6.8 and 6.1.1.4'
O O 0.0106 0.0060 'International Tables Vol C Tables 4.2.6.8 and 6.1.1.4'
Pt Pt -1.7033 8.3905 'International Tables Vol C Tables 4.2.6.8 and 6.1.1.4'

loop_
_geom_angle_atom_site_label_1
_geom_angle_atom_site_label_2
_geom_angle_atom_site_label_3
_geom_angle
_geom_angle_site_symmetry_1
_geom_angle_site_symmetry_3
_geom_angle_publ_flag
N4 Pt1 N3 78.8(3) . . ?
N4 Pt1 N2 102.3(3) . . ?
N4 Pt1 N1 173.7(3) . . ?
N2 Pt1 N3 175.7(4) . . ?
N2 Pt1 N1 78.7(3) . . ?
N1 Pt1 N3 100.6(4) . . ?
N16 Pt2 N21 171.8(4) . . ?
N16 Pt2 N5 78.9(4) . . ?
N23 Pt2 N21 78.2(4) . . ?
N23 Pt2 N16 100.8(3) . . ?
N23 Pt2 N5 172.0(4) . . ?
N5 Pt2 N21 103.3(4) . . ?
N25 Pt3 N6 99.5(4) . . ?
N25 Pt3 N8 170.3(4) . . ?
N25 Pt3 N66 77.8(4) . . ?
N6 Pt3 N8 79.3(4) . . ?
N6 Pt3 N66 168.8(4) . . ?
N8 Pt3 N66 105.2(4) . . ?
C5 N3 Pt1 113.3(7) . . ?
C1 N3 Pt1 129.0(9) . . ?
C1 N3 C5 117.5(10) . . ?
C9 N4 Pt1 141.2(7) . . ?
C9 N4 C6 105.7(8) . . ?
C6 N4 Pt1 112.3(6) . . ?
C32 N2 Pt1 141.5(8) . . ?
C32 N2 C22 105.8(9) . . ?
C22 N2 Pt1 111.8(7) . . ?
C21 N1 Pt1 111.5(7) . . ?
C17 N1 Pt1 130.5(8) . . ?
C17 N1 C21 117.6(10) . . ?
C16 O3 C15 122.3(9) . . ?
C66 N21 Pt2 130.1(9) . . ?
C36 N21 Pt2 111.7(7) . . ?
C36 N21 C66 117.3(11) . . ?
C37 N16 Pt2 112.3(7) . . ?
C40 N16 Pt2 140.5(8) . . ?
C40 N16 C37 106.7(10) . . ?
C41 N23 Pt2 112.7(7) . . ?
C42 N23 Pt2 140.2(8) . . ?
C42 N23 C41 106.5(9) . . ?
C78 N25 Pt3 112.5(8) . . ?
C79 N25 Pt3 138.7(8) . . ?
C79 N25 C78 108.5(10) . . ?
C15 C10 C9 116.4(10) . . ?
C15 C10 C11 117.1(10) . . ?
C11 C10 C9 126.4(10) . . ?
C26 O1 C25 122.5(10) . . ?
C44 O6 C45 122.8(10) . . ?
C33 N5 Pt2 130.2(10) . . ?
C33 N5 C53 116.5(11) . . ?
C53 N5 Pt2 113.0(7) . . ?
C54 O5 C55 121.9(10) . . ?
C72 N6 Pt3 140.0(8) . . ?
C72 N6 C87 106.5(10) . . ?
C87 N6 Pt3 112.3(7) . . ?
C75 O7 C74 123.0(11) . . ?
C82 N8 Pt3 112.0(8) . . ?
C86 N8 Pt3 131.1(9) . . ?
C86 N8 C82 116.3(11) . . ?
C76 C47 H47 127.7 . . ?
C87 C47 H47 127.7 . . ?
C87 C47 C76 104.5(11) . . ?
C94 O11 C93 123.3(12) . . ?
N3 C5 C4 120.4(11) . . ?
N3 C5 C6 112.7(10) . . ?
C4 C5 C6 126.4(12) . . ?
C5 C4 H4 120.0 . . ?
C3 C4 C5 120.0(14) . . ?
C3 C4 H4 120.0 . . ?
C4 C3 H3 120.0 . . ?
C4 C3 C2 120.0(13) . . ?
C2 C3 H3 120.0 . . ?
C3 C2 H2 120.6 . . ?
C1 C2 C3 118.8(12) . . ?
C1 C2 H2 120.6 . . ?
N3 C1 C2 122.9(13) . . ?
N3 C1 H1 118.6 . . ?
C2 C1 H1 118.6 . . ?
N4 C9 C10 130.9(10) . . ?
N4 C9 C8 109.2(9) . . ?
C8 C9 C10 119.9(10) . . ?
C9 C8 C7 107.3(10) . . ?
C9 C8 C16 122.0(11) . . ?
C7 C8 C16 130.7(11) . . ?
C8 C7 H7 127.1 . . ?
C6 C7 C8 105.7(10) . . ?
C6 C7 H7 127.1 . . ?
N4 C6 C5 115.5(10) . . ?
C7 C6 N4 111.5(9) . . ?
C7 C6 C5 132.4(11) . . ?
N2 C32 C24 109.2(10) . . ?
N2 C32 C31 131.0(10) . . ?
C24 C32 C31 119.7(10) . . ?
C32 C24 C25 121.8(12) . . ?
C23 C24 C32 107.5(10) . . ?
C23 C24 C25 130.6(12) . . ?
C24 C23 H23 127.6 . . ?
C22 C23 C24 104.8(11) . . ?
C22 C23 H23 127.6 . . ?
N2 C22 C21 113.6(10) . . ?
C23 C22 N2 112.4(10) . . ?
C23 C22 C21 133.2(11) . . ?
N1 C21 C22 114.9(10) . . ?
N1 C21 C20 120.3(11) . . ?
C20 C21 C22 124.6(11) . . ?
C21 C20 H20 119.9 . . ?
C19 C20 C21 120.1(13) . . ?
C19 C20 H20 119.9 . . ?
C20 C19 H19 120.4 . . ?
C20 C19 C18 119.2(13) . . ?
C18 C19 H19 120.4 . . ?
C19 C18 H18 121.2 . . ?
C17 C18 C19 117.6(13) . . ?
C17 C18 H18 121.2 . . ?
N1 C17 C18 124.4(13) . . ?
N1 C17 H17 117.8 . . ?
C18 C17 H17 117.8 . . ?
C10 C15 O3 122.0(10) . . ?
C10 C15 C14 123.1(12) . . ?
C14 C15 O3 114.9(10) . . ?
O3 C16 C8 115.8(11) . . ?
O4 C16 O3 116.3(11) . . ?
O4 C16 C8 127.8(12) . . ?
C10 C11 H11 119.4 . . ?
C12 C11 C10 121.1(11) . . ?
C12 C11 H11 119.4 . . ?
C11 C12 H12 120.8 . . ?
C13 C12 C11 118.5(11) . . ?
C13 C12 H12 120.8 . . ?
C12 C13 H13 118.9 . . ?
C14 C13 C12 122.2(12) . . ?
C14 C13 H13 118.9 . . ?
C15 C14 H14 121.1 . . ?
C13 C14 C15 117.8(12) . . ?
C13 C14 H14 121.1 . . ?
C26 C31 C32 114.9(11) . . ?
C30 C31 C32 126.7(10) . . ?
C30 C31 C26 118.4(11) . . ?
O1 C26 C31 123.8(12) . . ?
O1 C26 C27 116.2(11) . . ?
C27 C26 C31 120.0(13) . . ?
O2 C25 O1 116.7(12) . . ?
O2 C25 C24 126.7(15) . . ?
O1 C25 C24 116.6(12) . . ?
C31 C30 H30 119.0 . . ?
C31 C30 C29 122.0(11) . . ?
C29 C30 H30 119.0 . . ?
C30 C29 H29 120.6 . . ?
C30 C29 C28 118.8(13) . . ?
C28 C29 H29 120.6 . . ?
C29 C28 H28 119.5 . . ?
C27 C28 C29 121.1(13) . . ?
C27 C28 H28 119.5 . . ?
C26 C27 H27 120.3 . . ?
C28 C27 C26 119.5(12) . . ?
C28 C27 H27 120.3 . . ?
N21 C66 H66 119.1 . . ?
C49 C66 N21 121.9(15) . . ?
C49 C66 H66 119.1 . . ?
C66 C49 H49 120.0 . . ?
C50 C49 C66 120.0(15) . . ?
C50 C49 H49 120.0 . . ?
C49 C50 H50 119.9 . . ?
C49 C50 C51 120.2(16) . . ?
C51 C50 H50 119.9 . . ?
C50 C51 H51 120.9 . . ?
C50 C51 C36 118.3(15) . . ?
C36 C51 H51 120.9 . . ?
N21 C36 C51 122.1(12) . . ?
N21 C36 C41 113.9(10) . . ?
C51 C36 C41 123.2(12) . . ?
N16 C37 C53 115.6(11) . . ?
C38 C37 N16 111.1(11) . . ?
C38 C37 C53 132.5(12) . . ?
C37 C38 H38 127.0 . . ?
C37 C38 C39 105.9(11) . . ?
C39 C38 H38 127.0 . . ?
C38 C39 C40 107.8(11) . . ?
C38 C39 C54 131.1(13) . . ?
C54 C39 C40 121.1(12) . . ?
N16 C40 C39 108.3(10) . . ?
N16 C40 C56 132.0(11) . . ?
C39 C40 C56 119.5(11) . . ?
N23 C41 C36 113.7(10) . . ?
C48 C41 N23 110.0(10) . . ?
C48 C41 C36 135.4(12) . . ?
N23 C42 C43 109.4(10) . . ?
N23 C42 C46 128.8(10) . . ?
C46 C42 C43 121.6(10) . . ?
C44 C43 C42 120.7(12) . . ?
C48 C43 C42 106.4(10) . . ?
C48 C43 C44 132.8(13) . . ?
O19 C44 O6 117.3(13) . . ?
O19 C44 C43 125.6(15) . . ?
O6 C44 C43 117.0(12) . . ?
O6 C45 C46 123.4(11) . . ?
O6 C45 C58 115.9(11) . . ?
C58 C45 C46 120.6(13) . . ?
C45 C46 C42 113.6(11) . . ?
C61 C46 C42 128.7(10) . . ?
C61 C46 C45 117.5(11) . . ?
C41 C48 C43 107.6(11) . . ?
C41 C48 H48 126.2 . . ?
C43 C48 H48 126.2 . . ?
N5 C33 H33 117.6 . . ?
N5 C33 C34 124.8(16) . . ?
C34 C33 H33 117.6 . . ?
C33 C34 H34 120.7 . . ?
C35 C34 C33 118.6(16) . . ?
C35 C34 H34 120.7 . . ?
C34 C35 H35 120.5 . . ?
C34 C35 C52 119.1(15) . . ?
C52 C35 H35 120.5 . . ?
C35 C52 H52 119.9 . . ?
C35 C52 C53 120.2(16) . . ?
C53 C52 H52 119.9 . . ?
N5 C53 C37 113.0(10) . . ?
N5 C53 C52 120.6(13) . . ?
C52 C53 C37 125.5(14) . . ?
O5 C54 C39 117.6(12) . . ?
O57 C54 O5 114.8(13) . . ?
O57 C54 C39 127.6(15) . . ?
C56 C55 O5 122.8(12) . . ?
C62 C55 O5 116.1(12) . . ?
C62 C55 C56 121.1(13) . . ?
C55 C56 C40 116.6(11) . . ?
C55 C56 C65 117.5(11) . . ?
C65 C56 C40 125.8(11) . . ?
C45 C58 H58 120.1 . . ?
C59 C58 C45 119.8(13) . . ?
C59 C58 H58 120.1 . . ?
C58 C59 H59 119.8 . . ?
C58 C59 C60 120.4(13) . . ?
C60 C59 H59 119.8 . . ?
C59 C60 H60 120.1 . . ?
C61 C60 C59 119.8(13) . . ?
C61 C60 H60 120.1 . . ?
C46 C61 H61 119.1 . . ?
C60 C61 C46 121.8(11) . . ?
C60 C61 H61 119.1 . . ?
C55 C62 H62 119.8 . . ?
C63 C62 C55 120.3(13) . . ?
C63 C62 H62 119.8 . . ?
C62 C63 H63 119.5 . . ?
C62 C63 C64 120.9(13) . . ?
C64 C63 H63 119.5 . . ?
C63 C64 H64 120.5 . . ?
C63 C64 C65 118.9(13) . . ?
C65 C64 H64 120.5 . . ?
C56 C65 H65 119.5 . . ?
C64 C65 C56 121.0(12) . . ?
C64 C65 H65 119.5 . . ?
C67 N66 Pt3 112.0(9) . . ?
C71 N66 Pt3 128.8(10) . . ?
C71 N66 C67 118.6(12) . . ?
N66 C67 C68 121.0(14) . . ?
N66 C67 C78 113.5(12) . . ?
C68 C67 C78 125.4(14) . . ?
C67 C68 H68 120.3 . . ?
C69 C68 C67 119.5(16) . . ?
C69 C68 H68 120.3 . . ?
C68 C69 H69 120.5 . . ?
C68 C69 C70 118.9(16) . . ?
C70 C69 H69 120.5 . . ?
C69 C70 H70 119.9 . . ?
C69 C70 C71 120.2(17) . . ?
C71 C70 H70 119.9 . . ?
N66 C71 C70 121.4(16) . . ?
N66 C71 H71 119.3 . . ?
C70 C71 H71 119.3 . . ?
N6 C72 C73 130.2(11) . . ?
N6 C72 C76 108.1(10) . . ?
C76 C72 C73 121.6(11) . . ?
C74 C73 C72 114.7(12) . . ?
C89 C73 C72 127.5(12) . . ?
C89 C73 C74 117.8(12) . . ?
O7 C74 C73 122.3(12) . . ?
C91 C74 O7 118.1(14) . . ?
C91 C74 C73 119.5(15) . . ?
O7 C75 C76 116.4(12) . . ?
O10 C75 O7 115.0(13) . . ?
O10 C75 C76 128.5(15) . . ?
C47 C76 C75 129.1(12) . . ?
C72 C76 C47 109.9(11) . . ?
C72 C76 C75 120.9(12) . . ?
N25 C78 C67 116.1(12) . . ?
N25 C78 C81 109.2(12) . . ?
C81 C78 C67 133.4(13) . . ?
N25 C79 C80 108.1(12) . . ?
N25 C79 C92 131.4(11) . . ?
C80 C79 C92 120.5(12) . . ?
C79 C80 C94 121.4(14) . . ?
C81 C80 C79 107.3(13) . . ?
C81 C80 C94 131.3(14) . . ?
C78 C81 C80 106.6(12) . . ?
C78 C81 H81 126.7 . . ?
C80 C81 H81 126.7 . . ?
N8 C82 C83 121.5(12) . . ?
N8 C82 C87 115.3(11) . . ?
C83 C82 C87 123.2(12) . . ?
C82 C83 H83 120.3 . . ?
C84 C83 C82 119.3(14) . . ?
C84 C83 H83 120.3 . . ?
C83 C84 H84 120.7 . . ?
C83 C84 C85 118.6(14) . . ?
C85 C84 H84 120.7 . . ?
C84 C85 H85 120.3 . . ?
C86 C85 C84 119.4(15) . . ?
C86 C85 H85 120.3 . . ?
N8 C86 C85 124.5(15) . . ?
N8 C86 H86 117.7 . . ?
C85 C86 H86 117.7 . . ?
N6 C87 C82 114.1(10) . . ?
C47 C87 N6 110.8(10) . . ?
C47 C87 C82 134.3(11) . . ?
C73 C89 H89 119.2 . . ?
C73 C89 C90 121.7(14) . . ?
C90 C89 H89 119.2 . . ?
C89 C90 H90 120.9 . . ?
C57 C90 C89 118.1(16) . . ?
C57 C90 H90 120.9 . . ?
C74 C91 H91 119.7 . . ?
C74 C91 C57 120.6(16) . . ?
C57 C91 H91 119.7 . . ?
C93 C92 C79 116.8(13) . . ?
C95 C92 C79 127.7(12) . . ?
C95 C92 C93 115.5(13) . . ?
O11 C93 C92 120.8(13) . . ?
C98 C93 O11 116.7(14) . . ?
C98 C93 C92 122.4(15) . . ?
O11 C94 C80 116.7(14) . . ?
O99 C94 O11 115.6(16) . . ?
O99 C94 C80 127.6(18) . . ?
C92 C95 H95 119.0 . . ?
C96 C95 C92 122.0(14) . . ?
C96 C95 H95 119.0 . . ?
C95 C96 H96 120.3 . . ?
C95 C96 C97 119.5(15) . . ?
C97 C96 H96 120.3 . . ?
C96 C97 H97 119.6 . . ?
C98 C97 C96 120.8(16) . . ?
C98 C97 H97 119.6 . . ?
C93 C98 H98 120.2 . . ?
C97 C98 C93 119.7(16) . . ?
C97 C98 H98 120.2 . . ?
C90 C57 C91 121.8(15) . . ?
C90 C57 H57 119.1 . . ?
C91 C57 H57 119.1 . . ?

loop_
_geom_bond_atom_site_label_1
_geom_bond_atom_site_label_2
_geom_bond_distance
_geom_bond_site_symmetry_2
_geom_bond_publ_flag
Pt1 N3 2.041(8) . ?
Pt1 N4 1.994(8) . ?
Pt1 N2 2.015(8) . ?
Pt1 N1 2.034(9) . ?
Pt2 N21 2.052(9) . ?
Pt2 N16 1.999(9) . ?
Pt2 N23 1.991(8) . ?
Pt2 N5 2.043(9) . ?
Pt3 N25 1.996(9) . ?
Pt3 N6 2.000(9) . ?
Pt3 N8 2.054(10) . ?
Pt3 N66 2.073(10) . ?
N3 C5 1.377(14) . ?
N3 C1 1.344(13) . ?
N4 C9 1.371(12) . ?
N4 C6 1.396(13) . ?
N2 C32 1.350(12) . ?
N2 C22 1.396(13) . ?
N1 C21 1.374(13) . ?
N1 C17 1.330(13) . ?
O3 C15 1.408(14) . ?
O3 C16 1.375(14) . ?
O4 C16 1.217(13) . ?
O2 C25 1.228(15) . ?
N21 C66 1.362(14) . ?
N21 C36 1.358(14) . ?
N16 C37 1.393(13) . ?
N16 C40 1.356(13) . ?
N23 C41 1.394(13) . ?
N23 C42 1.372(13) . ?
O19 C44 1.218(15) . ?
N25 C78 1.375(14) . ?
N25 C79 1.359(14) . ?
C10 C9 1.434(14) . ?
C10 C15 1.380(14) . ?
C10 C11 1.391(14) . ?
O1 C26 1.359(15) . ?
O1 C25 1.367(16) . ?
O6 C44 1.366(16) . ?
O6 C45 1.373(15) . ?
N5 C33 1.342(15) . ?
N5 C53 1.377(16) . ?
O5 C54 1.364(16) . ?
O5 C55 1.395(15) . ?
N6 C72 1.363(14) . ?
N6 C87 1.399(13) . ?
O7 C74 1.376(16) . ?
O7 C75 1.374(16) . ?
N8 C82 1.358(15) . ?
N8 C86 1.340(15) . ?
C47 H47 0.9300 . ?
C47 C76 1.394(16) . ?
C47 C87 1.380(15) . ?
O10 C75 1.212(15) . ?
O11 C93 1.389(17) . ?
O11 C94 1.380(18) . ?
C5 C4 1.395(15) . ?
C5 C6 1.427(14) . ?
C4 H4 0.9300 . ?
C4 C3 1.341(17) . ?
C3 H3 0.9300 . ?
C3 C2 1.375(19) . ?
C2 H2 0.9300 . ?
C2 C1 1.371(17) . ?
C1 H1 0.9300 . ?
C9 C8 1.408(15) . ?
C8 C7 1.414(15) . ?
C8 C16 1.418(15) . ?
C7 H7 0.9300 . ?
C7 C6 1.369(14) . ?
C32 C24 1.416(15) . ?
C32 C31 1.435(15) . ?
C24 C23 1.416(16) . ?
C24 C25 1.420(16) . ?
C23 H23 0.9300 . ?
C23 C22 1.357(15) . ?
C22 C21 1.431(15) . ?
C21 C20 1.394(15) . ?
C20 H20 0.9300 . ?
C20 C19 1.369(17) . ?
C19 H19 0.9300 . ?
C19 C18 1.392(19) . ?
C18 H18 0.9300 . ?
C18 C17 1.378(17) . ?
C17 H17 0.9300 . ?
C15 C14 1.380(15) . ?
C11 H11 0.9300 . ?
C11 C12 1.389(14) . ?
C12 H12 0.9300 . ?
C12 C13 1.384(16) . ?
C13 H13 0.9300 . ?
C13 C14 1.358(17) . ?
C14 H14 0.9300 . ?
C31 C26 1.413(14) . ?
C31 C30 1.373(15) . ?
C26 C27 1.399(18) . ?
C30 H30 0.9300 . ?
C30 C29 1.384(15) . ?
C29 H29 0.9300 . ?
C29 C28 1.388(17) . ?
C28 H28 0.9300 . ?
C28 C27 1.375(19) . ?
C27 H27 0.9300 . ?
C66 H66 0.9300 . ?
C66 C49 1.359(19) . ?
C49 H49 0.9300 . ?
C49 C50 1.35(2) . ?
C50 H50 0.9300 . ?
C50 C51 1.367(19) . ?
C51 H51 0.9300 . ?
C51 C36 1.385(16) . ?
C36 C41 1.440(16) . ?
C37 C38 1.367(16) . ?
C37 C53 1.429(16) . ?
C38 H38 0.9300 . ?
C38 C39 1.396(16) . ?
C39 C40 1.423(16) . ?
C39 C54 1.421(17) . ?
C40 C56 1.435(15) . ?
C41 C48 1.386(15) . ?
C42 C43 1.428(16) . ?
C42 C46 1.427(15) . ?
C43 C44 1.404(16) . ?
C43 C48 1.394(16) . ?
C45 C46 1.426(15) . ?
C45 C58 1.384(17) . ?
C46 C61 1.375(16) . ?
C48 H48 0.9300 . ?
C33 H33 0.9300 . ?
C33 C34 1.367(18) . ?
C34 H34 0.9300 . ?
C34 C35 1.36(2) . ?
C35 H35 0.9300 . ?
C35 C52 1.38(2) . ?
C52 H52 0.9300 . ?
C52 C53 1.389(17) . ?
C54 O57 1.234(15) . ?
C55 C56 1.386(15) . ?
C55 C62 1.367(17) . ?
C56 C65 1.410(15) . ?
C58 H58 0.9300 . ?
C58 C59 1.362(18) . ?
C59 H59 0.9300 . ?
C59 C60 1.398(17) . ?
C60 H60 0.9300 . ?
C60 C61 1.369(15) . ?
C61 H61 0.9300 . ?
C62 H62 0.9300 . ?
C62 C63 1.364(18) . ?
C63 H63 0.9300 . ?
C63 C64 1.377(17) . ?
C64 H64 0.9300 . ?
C64 C65 1.379(15) . ?
C65 H65 0.9300 . ?
N66 C67 1.359(16) . ?
N66 C71 1.345(16) . ?
C67 C68 1.395(17) . ?
C67 C78 1.411(18) . ?
C68 H68 0.9300 . ?
C68 C69 1.37(2) . ?
C69 H69 0.9300 . ?
C69 C70 1.37(2) . ?
C70 H70 0.9300 . ?
C70 C71 1.377(19) . ?
C71 H71 0.9300 . ?
C72 C73 1.436(16) . ?
C72 C76 1.389(15) . ?
C73 C74 1.427(17) . ?
C73 C89 1.384(16) . ?
C74 C91 1.359(18) . ?
C75 C76 1.446(17) . ?
C78 C81 1.388(17) . ?
C79 C80 1.410(17) . ?
C79 C92 1.420(17) . ?
C80 C81 1.402(18) . ?
C80 C94 1.415(19) . ?
C81 H81 0.9300 . ?
C82 C83 1.413(16) . ?
C82 C87 1.435(16) . ?
C83 H83 0.9300 . ?
C83 C84 1.359(17) . ?
C84 H84 0.9300 . ?
C84 C85 1.382(19) . ?
C85 H85 0.9300 . ?
C85 C86 1.349(18) . ?
C86 H86 0.9300 . ?
C89 H89 0.9300 . ?
C89 C90 1.400(17) . ?
C90 H90 0.9300 . ?
C90 C57 1.36(2) . ?
C91 H91 0.9300 . ?
C91 C57 1.38(2) . ?
C92 C93 1.417(17) . ?
C92 C95 1.394(17) . ?
C93 C98 1.374(19) . ?
C94 O99 1.211(17) . ?
C95 H95 0.9300 . ?
C95 C96 1.383(17) . ?
C96 H96 0.9300 . ?
C96 C97 1.384(19) . ?
C97 H97 0.9300 . ?
C97 C98 1.35(2) . ?
C98 H98 0.9300 . ?
C57 H57 0.9300 . ?

loop_
_geom_torsion_atom_site_label_1
_geom_torsion_atom_site_label_2
_geom_torsion_atom_site_label_3
_geom_torsion_atom_site_label_4
_geom_torsion
_geom_torsion_site_symmetry_1
_geom_torsion_site_symmetry_2
_geom_torsion_site_symmetry_3
_geom_torsion_site_symmetry_4
_geom_torsion_publ_flag
Pt1 N3 C5 C4 169.0(9) . . . . ?
Pt1 N3 C5 C6 -18.2(12) . . . . ?
Pt1 N3 C1 C2 -167.9(9) . . . . ?
Pt1 N4 C9 C10 -18.4(17) . . . . ?
Pt1 N4 C9 C8 160.8(8) . . . . ?
Pt1 N4 C6 C5 21.1(11) . . . . ?
Pt1 N4 C6 C7 -166.8(7) . . . . ?
Pt1 N2 C32 C24 163.0(9) . . . . ?
Pt1 N2 C32 C31 -21.0(19) . . . . ?
Pt1 N2 C22 C23 -166.1(8) . . . . ?
Pt1 N2 C22 C21 22.7(11) . . . . ?
Pt1 N1 C21 C22 -21.3(11) . . . . ?
Pt1 N1 C21 C20 163.3(9) . . . . ?
Pt1 N1 C17 C18 -164.9(10) . . . . ?
Pt2 N21 C66 C49 -165.4(10) . . . . ?
Pt2 N21 C36 C51 167.0(9) . . . . ?
Pt2 N21 C36 C41 -23.4(12) . . . . ?
Pt2 N16 C37 C38 -168.7(7) . . . . ?
Pt2 N16 C37 C53 19.9(11) . . . . ?
Pt2 N16 C40 C39 165.9(8) . . . . ?
Pt2 N16 C40 C56 -20.2(19) . . . . ?
Pt2 N23 C41 C36 21.7(11) . . . . ?
Pt2 N23 C41 C48 -167.8(8) . . . . ?
Pt2 N23 C42 C43 165.7(9) . . . . ?
Pt2 N23 C42 C46 -20.8(19) . . . . ?
Pt2 N5 C33 C34 -167.8(11) . . . . ?
Pt2 N5 C53 C37 -18.6(12) . . . . ?
Pt2 N5 C53 C52 171.8(10) . . . . ?
Pt3 N25 C78 C67 21.2(13) . . . . ?
Pt3 N25 C78 C81 -170.3(8) . . . . ?
Pt3 N25 C79 C80 167.6(9) . . . . ?
Pt3 N25 C79 C92 -15(2) . . . . ?
Pt3 N6 C72 C73 -19(2) . . . . ?
Pt3 N6 C72 C76 161.9(9) . . . . ?
Pt3 N6 C87 C47 -166.8(7) . . . . ?
Pt3 N6 C87 C82 21.8(11) . . . . ?
Pt3 N8 C82 C83 166.0(8) . . . . ?
Pt3 N8 C82 C87 -16.0(12) . . . . ?
Pt3 N8 C86 C85 -162.7(10) . . . . ?
Pt3 N66 C67 C68 164.6(10) . . . . ?
Pt3 N66 C67 C78 -20.2(13) . . . . ?
Pt3 N66 C71 C70 -164.6(11) . . . . ?
N3 C5 C4 C3 0.9(18) . . . . ?
N3 C5 C6 N4 -1.6(14) . . . . ?
N3 C5 C6 C7 -171.7(11) . . . . ?
N4 C9 C8 C7 7.2(11) . . . . ?
N4 C9 C8 C16 -172.1(10) . . . . ?
N2 C32 C24 C23 2.0(13) . . . . ?
N2 C32 C24 C25 -174.6(11) . . . . ?
N2 C32 C31 C26 176.5(10) . . . . ?
N2 C32 C31 C30 -5.9(19) . . . . ?
N2 C22 C21 N1 -0.7(14) . . . . ?
N2 C22 C21 C20 174.5(10) . . . . ?
N1 C21 C20 C19 6.3(18) . . . . ?
O3 C15 C14 C13 176.4(11) . . . . ?
N21 C66 C49 C50 1(2) . . . . ?
N21 C36 C41 N23 1.7(14) . . . . ?
N21 C36 C41 C48 -165.6(13) . . . . ?
N16 C37 C38 C39 -2.9(13) . . . . ?
N16 C37 C53 N5 -0.6(14) . . . . ?
N16 C37 C53 C52 168.4(12) . . . . ?
N16 C40 C56 C55 178.8(11) . . . . ?
N16 C40 C56 C65 -2.5(18) . . . . ?
N23 C41 C48 C43 -4.1(14) . . . . ?
N23 C42 C43 C44 -174.3(11) . . . . ?
N23 C42 C43 C48 1.5(13) . . . . ?
N23 C42 C46 C45 -179.1(10) . . . . ?
N23 C42 C46 C61 -5(2) . . . . ?
N25 C78 C81 C80 -2.1(15) . . . . ?
N25 C79 C80 C81 4.1(14) . . . . ?
N25 C79 C80 C94 -176.4(12) . . . . ?
N25 C79 C92 C93 174.4(12) . . . . ?
N25 C79 C92 C95 -6(2) . . . . ?
C10 C9 C8 C7 -173.5(9) . . . . ?
C10 C9 C8 C16 7.1(16) . . . . ?
C10 C15 C14 C13 -2.8(18) . . . . ?
C10 C11 C12 C13 0.2(17) . . . . ?
O1 C26 C27 C28 -178.8(11) . . . . ?
O6 C45 C46 C42 -2.8(17) . . . . ?
O6 C45 C46 C61 -177.6(11) . . . . ?
O6 C45 C58 C59 177.3(12) . . . . ?
N5 C33 C34 C35 -2(2) . . . . ?
O5 C55 C56 C40 4.3(16) . . . . ?
O5 C55 C56 C65 -174.5(10) . . . . ?
O5 C55 C62 C63 177.6(12) . . . . ?
N6 C72 C73 C74 169.5(11) . . . . ?
N6 C72 C73 C89 -13(2) . . . . ?
N6 C72 C76 C47 2.9(13) . . . . ?
N6 C72 C76 C75 -172.6(10) . . . . ?
O7 C74 C91 C57 174.3(13) . . . . ?
O7 C75 C76 C47 -172.8(11) . . . . ?
O7 C75 C76 C72 1.8(18) . . . . ?
N8 C82 C83 C84 1.8(17) . . . . ?
N8 C82 C87 N6 -3.5(14) . . . . ?
N8 C82 C87 C47 -172.1(12) . . . . ?
O10 C75 C76 C47 5(2) . . . . ?
O10 C75 C76 C72 179.3(14) . . . . ?
O11 C93 C98 C97 178.4(13) . . . . ?
C5 N3 C1 C2 6.0(17) . . . . ?
C5 C4 C3 C2 4(2) . . . . ?
C4 C5 C6 N4 170.6(11) . . . . ?
C4 C5 C6 C7 1(2) . . . . ?
C4 C3 C2 C1 -4(2) . . . . ?
C3 C2 C1 N3 -1(2) . . . . ?
C1 N3 C5 C4 -5.9(16) . . . . ?
C1 N3 C5 C6 166.9(10) . . . . ?
C9 N4 C6 C5 -166.8(9) . . . . ?
C9 N4 C6 C7 5.4(11) . . . . ?
C9 C10 C15 O3 2.6(15) . . . . ?
C9 C10 C15 C14 -178.3(10) . . . . ?
C9 C10 C11 C12 -179.9(10) . . . . ?
C9 C8 C7 C6 -3.7(12) . . . . ?
C9 C8 C16 O3 4.3(16) . . . . ?
C9 C8 C16 O4 179.6(12) . . . . ?
C8 C7 C6 N4 -1.0(12) . . . . ?
C8 C7 C6 C5 169.4(12) . . . . ?
C7 C8 C16 O3 -174.9(11) . . . . ?
C7 C8 C16 O4 0(2) . . . . ?
C6 N4 C9 C10 173.3(10) . . . . ?
C6 N4 C9 C8 -7.6(10) . . . . ?
C6 C5 C4 C3 -170.8(12) . . . . ?
C32 N2 C22 C23 5.4(12) . . . . ?
C32 N2 C22 C21 -165.8(9) . . . . ?
C32 C24 C23 C22 1.3(13) . . . . ?
C32 C24 C25 O2 175.3(13) . . . . ?
C32 C24 C25 O1 -2.5(18) . . . . ?
C32 C31 C26 O1 1.1(16) . . . . ?
C32 C31 C26 C27 -178.5(11) . . . . ?
C32 C31 C30 C29 177.3(11) . . . . ?
C24 C32 C31 C26 -7.8(15) . . . . ?
C24 C32 C31 C30 169.8(11) . . . . ?
C24 C23 C22 N2 -4.1(13) . . . . ?
C24 C23 C22 C21 164.8(12) . . . . ?
C23 C24 C25 O2 0(2) . . . . ?
C23 C24 C25 O1 -178.3(12) . . . . ?
C23 C22 C21 N1 -169.5(12) . . . . ?
C23 C22 C21 C20 6(2) . . . . ?
C22 N2 C32 C24 -4.3(11) . . . . ?
C22 N2 C32 C31 171.7(11) . . . . ?
C22 C21 C20 C19 -168.7(12) . . . . ?
C21 N1 C17 C18 6.8(17) . . . . ?
C21 C20 C19 C18 1(2) . . . . ?
C20 C19 C18 C17 -4(2) . . . . ?
C19 C18 C17 N1 0(2) . . . . ?
C17 N1 C21 C22 165.4(10) . . . . ?
C17 N1 C21 C20 -10.0(15) . . . . ?
C15 O3 C16 O4 171.8(11) . . . . ?
C15 O3 C16 C8 -12.4(15) . . . . ?
C15 C10 C9 N4 168.7(9) . . . . ?
C15 C10 C9 C8 -10.3(14) . . . . ?
C15 C10 C11 C12 -3.7(16) . . . . ?
C16 O3 C15 C10 9.3(16) . . . . ?
C16 O3 C15 C14 -170.0(10) . . . . ?
C16 C8 C7 C6 175.6(12) . . . . ?
C11 C10 C9 N4 -15.0(17) . . . . ?
C11 C10 C9 C8 165.9(10) . . . . ?
C11 C10 C15 O3 -174.0(9) . . . . ?
C11 C10 C15 C14 5.1(17) . . . . ?
C11 C12 C13 C14 2.3(19) . . . . ?
C12 C13 C14 C15 -1.1(19) . . . . ?
C31 C32 C24 C23 -174.5(10) . . . . ?
C31 C32 C24 C25 8.8(17) . . . . ?
C31 C26 C27 C28 0.8(19) . . . . ?
C31 C30 C29 C28 2.2(17) . . . . ?
C26 O1 C25 O2 177.5(12) . . . . ?
C26 O1 C25 C24 -4.6(18) . . . . ?
C26 C31 C30 C29 -5.2(17) . . . . ?
C25 O1 C26 C31 5.4(18) . . . . ?
C25 O1 C26 C27 -175.0(11) . . . . ?
C25 C24 C23 C22 177.5(13) . . . . ?
C30 C31 C26 O1 -176.7(11) . . . . ?
C30 C31 C26 C27 3.7(17) . . . . ?
C30 C29 C28 C27 2.6(18) . . . . ?
C29 C28 C27 C26 -4(2) . . . . ?
C66 N21 C36 C51 -3.5(17) . . . . ?
C66 N21 C36 C41 166.1(10) . . . . ?
C66 C49 C50 C51 -4(2) . . . . ?
C49 C50 C51 C36 4(2) . . . . ?
C50 C51 C36 N21 0.2(19) . . . . ?
C50 C51 C36 C41 -168.4(12) . . . . ?
C51 C36 C41 N23 171.1(11) . . . . ?
C51 C36 C41 C48 4(2) . . . . ?
C36 N21 C66 C49 3.0(18) . . . . ?
C36 C41 C48 C43 163.5(13) . . . . ?
C37 N16 C40 C39 -4.4(11) . . . . ?
C37 N16 C40 C56 169.5(11) . . . . ?
C37 C38 C39 C40 0.0(13) . . . . ?
C37 C38 C39 C54 -177.5(12) . . . . ?
C38 C37 C53 N5 -169.7(12) . . . . ?
C38 C37 C53 C52 -1(2) . . . . ?
C38 C39 C40 N16 2.8(13) . . . . ?
C38 C39 C40 C56 -172.0(10) . . . . ?
C38 C39 C54 O5 177.3(12) . . . . ?
C38 C39 C54 O57 -3(2) . . . . ?
C39 C40 C56 C55 -7.8(15) . . . . ?
C39 C40 C56 C65 170.8(10) . . . . ?
C40 N16 C37 C38 4.6(12) . . . . ?
C40 N16 C37 C53 -166.8(9) . . . . ?
C40 C39 C54 O5 0.0(17) . . . . ?
C40 C39 C54 O57 179.2(12) . . . . ?
C40 C56 C65 C64 177.8(10) . . . . ?
C41 N23 C42 C43 -3.9(12) . . . . ?
C41 N23 C42 C46 169.6(11) . . . . ?
C42 N23 C41 C36 -165.5(9) . . . . ?
C42 N23 C41 C48 5.0(12) . . . . ?
C42 C43 C44 O19 173.9(15) . . . . ?
C42 C43 C44 O6 -7(2) . . . . ?
C42 C43 C48 C41 1.6(14) . . . . ?
C42 C46 C61 C60 -173.4(11) . . . . ?
C43 C42 C46 C45 -6.2(16) . . . . ?
C43 C42 C46 C61 167.9(12) . . . . ?
C44 O6 C45 C46 7.0(19) . . . . ?
C44 O6 C45 C58 -169.6(13) . . . . ?
C44 C43 C48 C41 176.6(14) . . . . ?
C45 O6 C44 O19 177.2(13) . . . . ?
C45 O6 C44 C43 -2(2) . . . . ?
C45 C46 C61 C60 0.6(17) . . . . ?
C45 C58 C59 C60 1(2) . . . . ?
C46 C42 C43 C44 11.6(18) . . . . ?
C46 C42 C43 C48 -172.6(10) . . . . ?
C46 C45 C58 C59 1(2) . . . . ?
C48 C43 C44 O19 -1(3) . . . . ?
C48 C43 C44 O6 178.2(13) . . . . ?
C33 N5 C53 C37 167.5(10) . . . . ?
C33 N5 C53 C52 -2.0(17) . . . . ?
C33 C34 C35 C52 -4(3) . . . . ?
C34 C35 C52 C53 6(2) . . . . ?
C35 C52 C53 N5 -3(2) . . . . ?
C35 C52 C53 C37 -171.4(13) . . . . ?
C53 N5 C33 C34 5(2) . . . . ?
C53 C37 C38 C39 166.6(12) . . . . ?
C54 O5 C55 C56 1.6(17) . . . . ?
C54 O5 C55 C62 -177.9(11) . . . . ?
C54 C39 C40 N16 -179.3(10) . . . . ?
C54 C39 C40 C56 5.9(16) . . . . ?
C55 O5 C54 C39 -3.8(17) . . . . ?
C55 O5 C54 O57 176.9(11) . . . . ?
C55 C56 C65 C64 -3.6(16) . . . . ?
C55 C62 C63 C64 -3(2) . . . . ?
C56 C55 C62 C63 -2(2) . . . . ?
C58 C45 C46 C42 173.7(11) . . . . ?
C58 C45 C46 C61 -1.1(18) . . . . ?
C58 C59 C60 C61 -1.2(19) . . . . ?
C59 C60 C61 C46 0.6(18) . . . . ?
C62 C55 C56 C40 -176.2(11) . . . . ?
C62 C55 C56 C65 5.1(17) . . . . ?
C62 C63 C64 C65 4(2) . . . . ?
C63 C64 C65 C56 -1.0(18) . . . . ?
N66 C67 C68 C69 3(2) . . . . ?
N66 C67 C78 N25 -0.1(16) . . . . ?
N66 C67 C78 C81 -165.0(14) . . . . ?
C67 N66 C71 C70 5.3(19) . . . . ?
C67 C68 C69 C70 2(2) . . . . ?
C67 C78 C81 C80 163.6(14) . . . . ?
C68 C67 C78 N25 174.9(12) . . . . ?
C68 C67 C78 C81 10(2) . . . . ?
C68 C69 C70 C71 -4(3) . . . . ?
C69 C70 C71 N66 0(2) . . . . ?
C71 N66 C67 C68 -6.9(18) . . . . ?
C71 N66 C67 C78 168.3(11) . . . . ?
C72 N6 C87 C47 3.2(12) . . . . ?
C72 N6 C87 C82 -168.2(9) . . . . ?
C72 C73 C74 O7 5.3(17) . . . . ?
C72 C73 C74 C91 -175.3(12) . . . . ?
C72 C73 C89 C90 178.8(12) . . . . ?
C73 C72 C76 C47 -176.5(10) . . . . ?
C73 C72 C76 C75 7.9(17) . . . . ?
C73 C74 C91 C57 -5(2) . . . . ?
C73 C89 C90 C57 -1(2) . . . . ?
C74 O7 C75 O10 174.2(12) . . . . ?
C74 O7 C75 C76 -7.9(18) . . . . ?
C74 C73 C89 C90 -4.0(18) . . . . ?
C74 C91 C57 C90 0(3) . . . . ?
C75 O7 C74 C73 4.3(19) . . . . ?
C75 O7 C74 C91 -175.1(13) . . . . ?
C76 C47 C87 N6 -1.4(12) . . . . ?
C76 C47 C87 C82 167.6(12) . . . . ?
C76 C72 C73 C74 -11.2(16) . . . . ?
C76 C72 C73 C89 166.2(11) . . . . ?
C78 N25 C79 C80 -5.4(13) . . . . ?
C78 N25 C79 C92 171.7(12) . . . . ?
C78 C67 C68 C69 -171.3(14) . . . . ?
C79 N25 C78 C67 -163.7(10) . . . . ?
C79 N25 C78 C81 4.7(14) . . . . ?
C79 C80 C81 C78 -1.2(15) . . . . ?
C79 C80 C94 O11 1(2) . . . . ?
C79 C80 C94 O99 177.4(16) . . . . ?
C79 C92 C93 O11 4.7(18) . . . . ?
C79 C92 C93 C98 -178.3(13) . . . . ?
C79 C92 C95 C96 177.5(12) . . . . ?
C80 C79 C92 C93 -8.8(17) . . . . ?
C80 C79 C92 C95 170.6(12) . . . . ?
C81 C80 C94 O11 -179.6(14) . . . . ?
C81 C80 C94 O99 -3(3) . . . . ?
C82 N8 C86 C85 7.4(19) . . . . ?
C82 C83 C84 C85 1.3(19) . . . . ?
C83 C82 C87 N6 174.5(10) . . . . ?
C83 C82 C87 C47 6(2) . . . . ?
C83 C84 C85 C86 0(2) . . . . ?
C84 C85 C86 N8 -4(2) . . . . ?
C86 N8 C82 C83 -5.9(16) . . . . ?
C86 N8 C82 C87 172.0(10) . . . . ?
C87 N6 C72 C73 175.7(11) . . . . ?
C87 N6 C72 C76 -3.6(12) . . . . ?
C87 C47 C76 C72 -0.9(13) . . . . ?
C87 C47 C76 C75 174.2(12) . . . . ?
C87 C82 C83 C84 -176.0(11) . . . . ?
C89 C73 C74 O7 -172.3(11) . . . . ?
C89 C73 C74 C91 7.1(18) . . . . ?
C89 C90 C57 C91 3(2) . . . . ?
C92 C79 C80 C81 -173.4(11) . . . . ?
C92 C79 C80 C94 6.1(19) . . . . ?
C92 C93 C98 C97 1(2) . . . . ?
C92 C95 C96 C97 0.6(19) . . . . ?
C93 O11 C94 C80 -5(2) . . . . ?
C93 O11 C94 O99 177.9(14) . . . . ?
C93 C92 C95 C96 -3.1(17) . . . . ?
C94 O11 C93 C92 2(2) . . . . ?
C94 O11 C93 C98 -174.7(14) . . . . ?
C94 C80 C81 C78 179.4(15) . . . . ?
C95 C92 C93 O11 -174.8(11) . . . . ?
C95 C92 C93 C98 2.2(19) . . . . ?
C95 C96 C97 C98 3(2) . . . . ?
C96 C97 C98 C93 -4(2) . . . . ?

loop_
_smtbx_masks_void_nr
_smtbx_masks_void_average_x
_smtbx_masks_void_average_y
_smtbx_masks_void_average_z
_smtbx_masks_void_volume
_smtbx_masks_void_count_electrons
_smtbx_masks_void_content
1 0.000 -0.760 0.000 746.1 214.5 '12 methanol'
